data_7158928
loop_
_publ_author_name
'Bannykh, Anton'
'Levashova, Ekaterina'
'Bakulina, Olga'
'Krasavin, Mikhail'

_publ_section_title
;
 New Reagent Space and New Scope for the Castagnoli-Cushman Reaction of
 Oximes and 3-Arylglutaconic anhydrides
;
_journal_name_full 'Organic &amp; Biomolecular Chemistry'
_journal_paper_doi 10.1039/D2OB01675C
_journal_year 2022
_chemical_formula_moiety 'C16 H19 N O4'
_chemical_formula_sum 'C16 H19 N O4'
_chemical_formula_weight 289.32
_space_group_crystal_system monoclinic
_space_group_IT_number 4
_space_group_name_Hall 'P 2yb'
_space_group_name_H-M_alt 'P 1 21 1'
_atom_sites_solution_hydrogens geom
_atom_sites_solution_primary dual
_audit_creation_date 2021-01-14
_audit_creation_method
;
Olex2 1.3
(compiled 2020.07.31 svn.rc2a77460 for OlexSys, GUI svn.r6145)
;
_audit_update_record
;
2021-01-14 deposited with the CCDC.	2022-10-14 downloaded from the CCDC.
;
_cell_angle_alpha 90
_cell_angle_beta 96.914(2)
_cell_angle_gamma 90
_cell_formula_units_Z 2
_cell_length_a 7.8108(2)
_cell_length_b 6.5963(2)
_cell_length_c 13.6805(4)
_cell_measurement_reflns_used 7777
_cell_measurement_temperature 100.00(10)
_cell_measurement_theta_max 76.9500
_cell_measurement_theta_min 3.2460
_cell_volume 699.73(3)
_computing_cell_refinement 'CrysAlisPro 1.171.40.71a (Rigaku OD, 2020)'
_computing_data_collection 'CrysAlisPro 1.171.40.71a (Rigaku OD, 2020)'
_computing_data_reduction 'CrysAlisPro 1.171.40.71a (Rigaku OD, 2020)'
_computing_molecular_graphics 'Olex2 1.3 (Dolomanov et al., 2009)'
_computing_publication_material 'Olex2 1.3 (Dolomanov et al., 2009)'
_computing_structure_refinement 'SHELXL 2018/3 (Sheldrick, 2015)'
_computing_structure_solution 'SHELXT 2018/2 (Sheldrick, 2018)'
_diffrn_ambient_environment N~2~
_diffrn_ambient_temperature 100.00(10)
_diffrn_detector 'Hybrid Pixel Array Detector'
_diffrn_detector_area_resol_mean 10.0000
_diffrn_detector_type HyPix
_diffrn_measured_fraction_theta_full 1.000
_diffrn_measured_fraction_theta_max 0.991
_diffrn_measurement_details
;
List of Runs (angles in degrees, time in seconds):

  # Type    Start    End  Width  t~exp~   \w     \q     \k     \f   Frames
#--------------------------------------------------------------------------
  1  \w    -26.00  25.00   0.50    0.15    --   47.20 -19.00 -60.00  102
  2  \w     13.00  76.00   0.50    0.15    --   47.20-100.00-151.00  126
  3  \w     58.00 100.00   0.50    0.60    --  107.75-100.00-151.00   84
  4  \w     81.00 106.00   0.50    0.60    --  107.75 -77.00-180.00   50
  5  \w     71.00  99.00   0.50    0.60    --  107.75 -94.00-120.00   56
  6  \w     61.00 104.00   0.50    0.60    --  107.75 -77.00-120.00   86
  7  \w     35.00  73.00   0.50    0.60    --  107.75 -77.00-150.00   76
  8  \w     37.00  71.00   0.50    0.60    --  107.75 -61.00 -90.00   68
  9  \w     40.00  70.00   0.50    0.60    --  107.75 -61.00 -60.00   60
 10  \w     36.00  70.00   0.50    0.60    --  107.75 -61.00   0.00   68
 11  \w     55.00 103.00   0.50    0.60    --  107.75 -77.00  60.00   96
 12  \w     38.00  71.00   0.50    0.60    --  107.75 -61.00  30.00   66
 13  \w    106.00 178.00   0.50    0.60    --  107.75  45.00  90.00  144
 14  \w    147.00 175.00   0.50    0.60    --  107.75  45.00  30.00   56
 15  \w    113.00 139.00   0.50    0.60    --  107.75 100.00 -46.00   52
 16  \w     95.00 143.00   0.50    0.60    --  107.75  45.00  30.00   96
 17  \w     74.00  99.00   0.50    0.15    --   47.20 125.00 -90.00   50
 18  \w     79.00 119.00   0.50    0.15    --   47.20 125.00-120.00   80
 19  \w    104.00 178.00   0.50    0.60    --  107.75  15.00-180.00  148
 20  \w     35.00  61.00   0.50    0.60    --  107.75 -77.00-180.00   52
 21  \w    -71.00 -23.00   0.50    0.15    --  -47.20 100.00 -46.00   96
 22  \w    -12.00  22.00   0.50    0.15    --  -47.20 100.00 -46.00   68
 23  \w    -63.00 -38.00   0.50    0.60    -- -106.00  61.00 -60.00   50
 24  \w    -61.00 -33.00   0.50    0.60    -- -106.00  61.00 -90.00   56
 25  \w    -98.00 -65.00   0.50    0.60    -- -106.00 100.00 -46.00   66
 26  \w    -59.00 -34.00   0.50    0.60    -- -106.00  61.00  90.00   50
 27  \w    -62.00 -37.00   0.50    0.60    -- -106.00  61.00 150.00   50
 28  \w   -165.00-104.00   0.50    0.60    -- -106.00-100.00-151.00  122
 29  \w    101.00 127.00   0.50    0.60    --  107.75 100.00 -46.00   52
 30  \w     88.00 113.00   0.50    0.15    --   47.20 125.00 -90.00   50
 31  \w    -10.00  26.00   0.50    0.15    --   47.20 -19.00-120.00   72
 32  \w    -22.00   4.00   0.50    0.15    --   47.20 -19.00  30.00   52
 33  \w     46.00  95.00   0.50    0.15    --   47.20  57.00  60.00   98
 34  \w   -119.00 -88.00   0.50    0.60    -- -106.00 -68.00 -93.15   62
 35  \w   -121.00 -96.00   0.50    0.60    -- -106.00 138.00-138.62   50
 36  \w   -108.00 -82.00   0.50    0.60    -- -106.00 109.00-174.39   52
 37  \w   -112.00 -87.00   0.50    0.60    -- -106.00 125.00 -60.00   50
 38  \w   -114.00 -88.00   0.50    0.60    -- -106.00-125.00  30.00   52
 39  \w   -159.00-127.00   0.50    0.60    -- -106.00 -83.00 -98.08   64
 40  \w   -158.00-132.00   0.50    0.60    -- -106.00 -68.00 -93.15   52
 41  \w   -121.00 -95.00   0.50    0.60    -- -106.00 -30.00  90.00   52
 42  \w   -117.00 -83.00   0.50    0.60    -- -106.00 -77.00 -60.00   68
 43  \w   -173.00-128.00   0.50    0.60    -- -106.00 -77.00 -60.00   90
 44  \w   -105.00 -80.00   0.50    0.60    -- -106.00 -83.00 -98.08   50
 45  \w   -105.00 -80.00   0.50    0.60    -- -106.00 125.00 -30.00   50
 46  \w   -170.00-144.00   0.50    0.60    -- -106.00 -30.00  90.00   52
 47  \w   -112.00 -75.00   0.50    0.60    -- -106.00 125.00  90.00   74
 48  \w    -67.00 -35.00   0.50    0.60    -- -106.00 125.00 -30.00   64
 49  \w   -171.00-146.00   0.50    0.60    -- -106.00-125.00  30.00   50
 50  \w     74.00  99.00   0.50    0.60    --  107.75 -94.00 -30.00   50
 51  \w     67.00 104.00   0.50    0.60    --  107.75-125.00-150.00   74
 52  \w     36.00  62.00   0.50    0.60    --  107.75-125.00-150.00   52
 53  \w    128.00 174.00   0.50    0.60    --  107.75  45.00  60.00   92
 54  \w     91.00 124.00   0.50    0.60    --  107.75  61.00 -90.00   66
 55  \w     39.00  69.00   0.50    0.60    --  107.75 -61.00-120.00   60
 56  \w     87.00 112.00   0.50    0.60    --  107.75-125.00-120.00   50
 57  \w    144.00 172.00   0.50    0.60    --  107.75  61.00   0.00   56
 58  \w     42.00  67.00   0.50    0.60    --  107.75-125.00-120.00   50
 59  \w     64.00  90.00   0.50    0.60    --  107.75-125.00  30.00   52
 60  \w    100.00 126.00   0.50    0.60    --  107.75  61.00   0.00   52
 61  \w     85.00 125.00   0.50    0.60    --  107.75  77.00 -90.00   80
;
_diffrn_measurement_device 'four-circle diffractometer'
_diffrn_measurement_device_type 'XtaLAB Synergy, Single source at home/near, HyPix'
_diffrn_measurement_method '\w scans'
_diffrn_orient_matrix_type 'CrysAlisPro convention (1999,Acta A55,543-557)'
_diffrn_orient_matrix_UB_11 -0.1290677000
_diffrn_orient_matrix_UB_12 0.0335436000
_diffrn_orient_matrix_UB_13 -0.0929568000
_diffrn_orient_matrix_UB_21 -0.0297498000
_diffrn_orient_matrix_UB_22 0.2191448000
_diffrn_orient_matrix_UB_23 0.0329136000
_diffrn_orient_matrix_UB_31 0.1480684000
_diffrn_orient_matrix_UB_32 0.0734947000
_diffrn_orient_matrix_UB_33 -0.0560717000
_diffrn_radiation_monochromator mirror
_diffrn_radiation_probe x-ray
_diffrn_radiation_type 'Cu K\a'
_diffrn_radiation_wavelength 1.54184
_diffrn_reflns_av_R_equivalents 0.0386
_diffrn_reflns_av_unetI/netI 0.0384
_diffrn_reflns_Laue_measured_fraction_full 1.000
_diffrn_reflns_Laue_measured_fraction_max 0.991
_diffrn_reflns_limit_h_max 9
_diffrn_reflns_limit_h_min -8
_diffrn_reflns_limit_k_max 8
_diffrn_reflns_limit_k_min -8
_diffrn_reflns_limit_l_max 17
_diffrn_reflns_limit_l_min -17
_diffrn_reflns_number 9975
_diffrn_reflns_point_group_measured_fraction_full 0.997
_diffrn_reflns_point_group_measured_fraction_max 0.979
_diffrn_reflns_theta_full 67.684
_diffrn_reflns_theta_max 77.217
_diffrn_reflns_theta_min 3.254
_diffrn_source 'micro-focus sealed X-ray tube'
_diffrn_source_type 'PhotonJet (Cu) X-ray Source'
_exptl_absorpt_coefficient_mu 0.812
_exptl_absorpt_correction_T_max 1.00000
_exptl_absorpt_correction_T_min 0.83858
_exptl_absorpt_correction_type multi-scan
_exptl_absorpt_process_details
;
CrysAlisPro 1.171.40.71a (Rigaku Oxford Diffraction, 2020)
Empirical absorption correction using spherical harmonics,
 implemented in SCALE3 ABSPACK scaling algorithm.
;
_exptl_crystal_colour 'clear light colourless'
_exptl_crystal_colour_lustre clear
_exptl_crystal_colour_modifier light
_exptl_crystal_colour_primary colourless
_exptl_crystal_density_diffrn 1.373
_exptl_crystal_description prism
_exptl_crystal_F_000 308
_exptl_crystal_size_max 0.16
_exptl_crystal_size_mid 0.08
_exptl_crystal_size_min 0.04
_refine_diff_density_max 0.182
_refine_diff_density_min -0.251
_refine_diff_density_rms 0.051
_refine_ls_abs_structure_details
;
 Flack x determined using 1254 quotients [(I+)-(I-)]/[(I+)+(I-)]
 (Parsons, Flack and Wagner, Acta Cryst. B69 (2013) 249-259).
;
_refine_ls_abs_structure_Flack -0.06(8)
_refine_ls_extinction_method none
_refine_ls_goodness_of_fit_ref 1.064
_refine_ls_hydrogen_treatment constr
_refine_ls_matrix_type full
_refine_ls_number_parameters 192
_refine_ls_number_reflns 2903
_refine_ls_number_restraints 1
_refine_ls_restrained_S_all 1.064
_refine_ls_R_factor_all 0.0328
_refine_ls_R_factor_gt 0.0322
_refine_ls_shift/su_max 0.000
_refine_ls_shift/su_mean 0.000
_refine_ls_structure_factor_coef Fsqd
_refine_ls_weighting_details 'w=1/[\s^2^(Fo^2^)+(0.0481P)^2^+0.0851P] where P=(Fo^2^+2Fc^2^)/3'
_refine_ls_weighting_scheme calc
_refine_ls_wR_factor_gt 0.0834
_refine_ls_wR_factor_ref 0.0840
_reflns_Friedel_coverage 0.816
_reflns_Friedel_fraction_full 0.994
_reflns_Friedel_fraction_max 0.965
_reflns_number_gt 2840
_reflns_number_total 2903
_reflns_threshold_expression 'I > 2\s(I)'
_cod_data_source_file d2ob01675c2.cif
_cod_data_source_block 16854_abb899
_cod_database_code 7158928
_shelx_shelxl_version_number 2018/3
_chemical_oxdiff_formula 'C16 H19 O4 N1'
_shelx_space_group_comment
;
The symmetry employed for this shelxl refinement is uniquely defined
by the following loop, which should always be used as a source of
symmetry information in preference to the above space-group names.
They are only intended as comments.
;
_reflns_odcompleteness_completeness 100.00
_reflns_odcompleteness_iscentric 1
_reflns_odcompleteness_theta 74.33
_olex2_refinement_description
;
1. Fixed Uiso
 At 1.2 times of:
  All C(H) groups, All C(H,H) groups
 At 1.5 times of:
  All C(H,H,H) groups, All O(H) groups
2.a Secondary CH2 refined with riding coordinates:
 C00B(H00A,H00B), C00E(H00E,H00F), C00F(H00G,H00H), C00G(H00I,H00J), C00J(H00L,
 H00M)
2.b Aromatic/amide H refined with riding coordinates:
 C008(H008), C00C(H00C), C00D(H00D), C00H(H00K), C00K(H00N)
2.c Idealised Me refined as rotating group:
 C00L(H00O,H00P,H00Q)
2.d Idealised tetrahedral OH refined as rotating group:
 O003(H003)
;
_olex2_submission_special_instructions 'No special instructions were received'
_oxdiff_exptl_absorpt_empirical_details
;
Empirical correction (ABSPACK) includes:
- Absorption correction using spherical harmonics
- Frame scaling
;
_oxdiff_exptl_absorpt_empirical_full_max 1.592
_oxdiff_exptl_absorpt_empirical_full_min 0.717

loop_
_space_group_symop_operation_xyz
'x, y, z'
'-x, y+1/2, -z'

loop_
_atom_site_label
_atom_site_type_symbol
_atom_site_fract_x
_atom_site_fract_y
_atom_site_fract_z
_atom_site_U_iso_or_equiv
_atom_site_adp_type
_atom_site_occupancy
_atom_site_site_symmetry_order
_atom_site_calc_flag
_atom_site_refinement_flags_posn
_atom_site_refinement_flags_adp
_atom_site_refinement_flags_occupancy
_atom_site_disorder_assembly
_atom_site_disorder_group
O001 O 0.37458(16) 0.4478(2) 0.43499(9) 0.0189(3) Uani 1 1 d . . . . .
O002 O -0.03381(17) 1.0064(2) 0.71341(9) 0.0190(3) Uani 1 1 d . . . . .
O003 O 0.13473(17) 0.7139(2) 0.45659(9) 0.0205(3) Uani 1 1 d . . . . .
H003 H 0.136050 0.636990 0.409612 0.031 Uiso 1 1 calc R U . . .
O004 O 0.80916(18) 0.1530(2) 1.04923(10) 0.0205(3) Uani 1 1 d . . . . .
N005 N 0.2383(2) 0.6340(2) 0.53860(11) 0.0177(3) Uani 1 1 d . . . . .
C006 C 0.3620(2) 0.5053(3) 0.52031(13) 0.0161(3) Uani 1 1 d . . . . .
C007 C 0.5426(2) 0.4031(3) 0.79406(12) 0.0164(3) Uani 1 1 d . . . . .
C008 C 0.3071(2) 0.6173(3) 0.71519(13) 0.0169(4) Uani 1 1 d . . . . .
H008 H 0.282550 0.644913 0.778687 0.020 Uiso 1 1 calc R U . . .
C009 C 0.4392(2) 0.4929(3) 0.70617(13) 0.0160(3) Uani 1 1 d . . . . .
C00A C 0.1948(2) 0.7166(3) 0.63194(12) 0.0158(3) Uani 1 1 d . . . . .
C00B C 0.4854(2) 0.4346(3) 0.60640(13) 0.0187(4) Uani 1 1 d . . . . .
H00A H 0.598709 0.488905 0.599483 0.022 Uiso 1 1 calc R U . . .
H00B H 0.493405 0.288019 0.603514 0.022 Uiso 1 1 calc R U . . .
C00C C 0.5623(2) 0.5055(3) 0.88467(13) 0.0191(4) Uani 1 1 d . . . . .
H00C H 0.515982 0.634627 0.888676 0.023 Uiso 1 1 calc R U . . .
C00D C 0.6186(2) 0.2124(3) 0.79025(13) 0.0188(4) Uani 1 1 d . . . . .
H00D H 0.610317 0.143275 0.730608 0.023 Uiso 1 1 calc R U . . .
C00E C 0.0021(2) 0.6748(3) 0.63955(14) 0.0183(4) Uani 1 1 d . . . . .
H00E H -0.065410 0.711065 0.577826 0.022 Uiso 1 1 calc R U . . .
H00F H -0.013924 0.531012 0.650322 0.022 Uiso 1 1 calc R U . . .
C00F C 0.1471(2) 1.0482(3) 0.71806(14) 0.0194(4) Uani 1 1 d . . . . .
H00G H 0.205677 0.998221 0.779922 0.023 Uiso 1 1 calc R U . . .
H00H H 0.164784 1.193597 0.715859 0.023 Uiso 1 1 calc R U . . .
C00G C 0.2241(2) 0.9487(3) 0.63309(13) 0.0175(3) Uani 1 1 d . . . . .
H00I H 0.346880 0.976594 0.639070 0.021 Uiso 1 1 calc R U . . .
H00J H 0.171667 1.006291 0.571401 0.021 Uiso 1 1 calc R U . . .
C00H C 0.6494(2) 0.4179(3) 0.96809(13) 0.0189(4) Uani 1 1 d . . . . .
H00K H 0.659809 0.487636 1.027591 0.023 Uiso 1 1 calc R U . . .
C00I C 0.7218(2) 0.2250(3) 0.96328(13) 0.0167(3) Uani 1 1 d . . . . .
C00J C -0.0635(2) 0.7936(3) 0.72292(14) 0.0191(4) Uani 1 1 d . . . . .
H00L H -0.186027 0.769431 0.722521 0.023 Uiso 1 1 calc R U . . .
H00M H -0.005354 0.746438 0.785438 0.023 Uiso 1 1 calc R U . . .
C00K C 0.7068(2) 0.1231(3) 0.87415(14) 0.0193(4) Uani 1 1 d . . . . .
H00N H 0.755542 -0.004839 0.870191 0.023 Uiso 1 1 calc R U . . .
C00L C 0.8735(3) -0.0490(3) 1.04816(15) 0.0281(4) Uani 1 1 d . . . . .
H00O H 0.956474 -0.058315 1.001952 0.042 Uiso 1 1 calc R U . . .
H00P H 0.779937 -0.140632 1.029111 0.042 Uiso 1 1 calc R U . . .
H00Q H 0.927549 -0.084233 1.112686 0.042 Uiso 1 1 calc R U . . .

loop_
_atom_site_aniso_label
_atom_site_aniso_U_11
_atom_site_aniso_U_22
_atom_site_aniso_U_33
_atom_site_aniso_U_23
_atom_site_aniso_U_13
_atom_site_aniso_U_12
O001 0.0198(6) 0.0222(6) 0.0149(6) -0.0014(5) 0.0030(4) 0.0012(5)
O002 0.0179(6) 0.0184(6) 0.0207(6) -0.0010(5) 0.0025(5) 0.0027(5)
O003 0.0221(6) 0.0241(7) 0.0139(6) -0.0011(5) -0.0035(5) 0.0065(5)
O004 0.0244(7) 0.0199(7) 0.0163(6) 0.0015(5) -0.0013(5) 0.0040(5)
N005 0.0177(7) 0.0205(7) 0.0141(7) 0.0001(6) -0.0016(5) 0.0045(6)
C006 0.0146(8) 0.0174(8) 0.0165(8) 0.0002(7) 0.0031(6) -0.0020(7)
C007 0.0149(7) 0.0182(9) 0.0160(8) 0.0006(7) 0.0017(6) -0.0005(7)
C008 0.0185(8) 0.0176(8) 0.0146(8) -0.0005(6) 0.0024(6) 0.0000(7)
C009 0.0166(8) 0.0149(8) 0.0164(8) -0.0012(6) 0.0019(6) -0.0021(7)
C00A 0.0160(8) 0.0174(8) 0.0140(8) -0.0010(7) 0.0013(6) 0.0013(7)
C00B 0.0193(8) 0.0195(8) 0.0174(8) 0.0008(7) 0.0023(6) 0.0040(7)
C00C 0.0195(8) 0.0177(8) 0.0197(8) -0.0010(7) 0.0008(6) 0.0026(7)
C00D 0.0209(8) 0.0206(9) 0.0149(8) -0.0025(7) 0.0015(6) 0.0024(7)
C00E 0.0163(8) 0.0176(9) 0.0205(8) -0.0009(7) 0.0008(6) -0.0002(7)
C00F 0.0194(9) 0.0170(8) 0.0213(9) -0.0029(7) 0.0000(7) 0.0007(7)
C00G 0.0159(8) 0.0159(8) 0.0203(8) 0.0000(7) 0.0011(6) -0.0004(7)
C00H 0.0212(8) 0.0188(9) 0.0162(8) -0.0027(7) 0.0002(6) -0.0001(7)
C00I 0.0145(8) 0.0193(8) 0.0157(8) 0.0033(7) 0.0000(6) 0.0001(7)
C00J 0.0180(9) 0.0204(9) 0.0192(8) 0.0021(7) 0.0026(7) 0.0002(7)
C00K 0.0198(9) 0.0175(8) 0.0205(9) -0.0007(7) 0.0019(7) 0.0046(7)
C00L 0.0367(11) 0.0238(9) 0.0217(9) 0.0013(8) -0.0045(7) 0.0094(9)

loop_
_atom_type_symbol
_atom_type_description
_atom_type_scat_dispersion_real
_atom_type_scat_dispersion_imag
_atom_type_scat_source
C C 0.0181 0.0091 'International Tables Vol C Tables 4.2.6.8 and 6.1.1.4'
H H 0.0000 0.0000 'International Tables Vol C Tables 4.2.6.8 and 6.1.1.4'
N N 0.0311 0.0180 'International Tables Vol C Tables 4.2.6.8 and 6.1.1.4'
O O 0.0492 0.0322 'International Tables Vol C Tables 4.2.6.8 and 6.1.1.4'

loop_
_geom_angle_atom_site_label_1
_geom_angle_atom_site_label_2
_geom_angle_atom_site_label_3
_geom_angle
_geom_angle_site_symmetry_1
_geom_angle_site_symmetry_3
_geom_angle_publ_flag
C00J O002 C00F 110.74(14) . . ?
N005 O003 H003 109.5 . . ?
C00I O004 C00L 117.06(14) . . ?
O003 N005 C00A 112.63(14) . . ?
C006 N005 O003 116.75(14) . . ?
C006 N005 C00A 130.55(15) . . ?
O001 C006 N005 120.81(16) . . ?
O001 C006 C00B 121.70(16) . . ?
N005 C006 C00B 117.49(15) . . ?
C00C C007 C009 120.90(16) . . ?
C00D C007 C009 121.38(15) . . ?
C00D C007 C00C 117.69(16) . . ?
C009 C008 H008 117.1 . . ?
C009 C008 C00A 125.82(16) . . ?
C00A C008 H008 117.1 . . ?
C007 C009 C00B 117.73(15) . . ?
C008 C009 C007 121.33(16) . . ?
C008 C009 C00B 120.91(16) . . ?
N005 C00A C008 108.85(15) . . ?
N005 C00A C00E 108.79(14) . . ?
N005 C00A C00G 109.09(14) . . ?
C008 C00A C00E 110.85(14) . . ?
C008 C00A C00G 110.57(14) . . ?
C00E C00A C00G 108.65(14) . . ?
C006 C00B C009 115.49(15) . . ?
C006 C00B H00A 108.4 . . ?
C006 C00B H00B 108.4 . . ?
C009 C00B H00A 108.4 . . ?
C009 C00B H00B 108.4 . . ?
H00A C00B H00B 107.5 . . ?
C007 C00C H00C 119.4 . . ?
C00H C00C C007 121.27(17) . . ?
C00H C00C H00C 119.4 . . ?
C007 C00D H00D 119.3 . . ?
C007 C00D C00K 121.33(17) . . ?
C00K C00D H00D 119.3 . . ?
C00A C00E H00E 109.2 . . ?
C00A C00E H00F 109.2 . . ?
H00E C00E H00F 107.9 . . ?
C00J C00E C00A 112.11(15) . . ?
C00J C00E H00E 109.2 . . ?
C00J C00E H00F 109.2 . . ?
O002 C00F H00G 109.4 . . ?
O002 C00F H00H 109.4 . . ?
O002 C00F C00G 111.19(15) . . ?
H00G C00F H00H 108.0 . . ?
C00G C00F H00G 109.4 . . ?
C00G C00F H00H 109.4 . . ?
C00A C00G H00I 109.4 . . ?
C00A C00G H00J 109.4 . . ?
C00F C00G C00A 111.28(14) . . ?
C00F C00G H00I 109.4 . . ?
C00F C00G H00J 109.4 . . ?
H00I C00G H00J 108.0 . . ?
C00C C00H H00K 119.9 . . ?
C00C C00H C00I 120.22(16) . . ?
C00I C00H H00K 119.9 . . ?
O004 C00I C00H 115.95(15) . . ?
O004 C00I C00K 124.57(17) . . ?
C00K C00I C00H 119.45(16) . . ?
O002 C00J C00E 111.36(15) . . ?
O002 C00J H00L 109.4 . . ?
O002 C00J H00M 109.4 . . ?
C00E C00J H00L 109.4 . . ?
C00E C00J H00M 109.4 . . ?
H00L C00J H00M 108.0 . . ?
C00D C00K H00N 120.0 . . ?
C00I C00K C00D 120.02(17) . . ?
C00I C00K H00N 120.0 . . ?
O004 C00L H00O 109.5 . . ?
O004 C00L H00P 109.5 . . ?
O004 C00L H00Q 109.5 . . ?
H00O C00L H00P 109.5 . . ?
H00O C00L H00Q 109.5 . . ?
H00P C00L H00Q 109.5 . . ?

loop_
_geom_bond_atom_site_label_1
_geom_bond_atom_site_label_2
_geom_bond_distance
_geom_bond_site_symmetry_2
_geom_bond_publ_flag
O001 C006 1.242(2) . ?
O002 C00F 1.434(2) . ?
O002 C00J 1.431(2) . ?
O003 H003 0.8200 . ?
O003 N005 1.4045(19) . ?
O004 C00I 1.371(2) . ?
O004 C00L 1.425(2) . ?
N005 C006 1.332(2) . ?
N005 C00A 1.465(2) . ?
C006 C00B 1.503(2) . ?
C007 C009 1.488(2) . ?
C007 C00C 1.403(2) . ?
C007 C00D 1.395(3) . ?
C008 H008 0.9300 . ?
C008 C009 1.335(3) . ?
C008 C00A 1.502(2) . ?
C009 C00B 1.503(2) . ?
C00A C00E 1.546(2) . ?
C00A C00G 1.548(3) . ?
C00B H00A 0.9700 . ?
C00B H00B 0.9700 . ?
C00C H00C 0.9300 . ?
C00C C00H 1.383(2) . ?
C00D H00D 0.9300 . ?
C00D C00K 1.396(3) . ?
C00E H00E 0.9700 . ?
C00E H00F 0.9700 . ?
C00E C00J 1.523(3) . ?
C00F H00G 0.9700 . ?
C00F H00H 0.9700 . ?
C00F C00G 1.520(3) . ?
C00G H00I 0.9700 . ?
C00G H00J 0.9700 . ?
C00H H00K 0.9300 . ?
C00H C00I 1.397(3) . ?
C00I C00K 1.385(3) . ?
C00J H00L 0.9700 . ?
C00J H00M 0.9700 . ?
C00K H00N 0.9300 . ?
C00L H00O 0.9600 . ?
C00L H00P 0.9600 . ?
C00L H00Q 0.9600 . ?

loop_
_geom_torsion_atom_site_label_1
_geom_torsion_atom_site_label_2
_geom_torsion_atom_site_label_3
_geom_torsion_atom_site_label_4
_geom_torsion
_geom_torsion_site_symmetry_1
_geom_torsion_site_symmetry_2
_geom_torsion_site_symmetry_3
_geom_torsion_site_symmetry_4
_geom_torsion_publ_flag
O001 C006 C00B C009 -171.64(15) . . . . ?
O002 C00F C00G C00A -57.57(19) . . . . ?
O003 N005 C006 O001 -5.5(2) . . . . ?
O003 N005 C006 C00B 173.93(16) . . . . ?
O003 N005 C00A C008 177.97(14) . . . . ?
O003 N005 C00A C00E 57.08(19) . . . . ?
O003 N005 C00A C00G -61.30(18) . . . . ?
O004 C00I C00K C00D -178.35(17) . . . . ?
N005 C006 C00B C009 8.9(2) . . . . ?
N005 C00A C00E C00J -167.76(15) . . . . ?
N005 C00A C00G C00F 168.38(14) . . . . ?
C006 N005 C00A C008 -5.2(3) . . . . ?
C006 N005 C00A C00E -126.1(2) . . . . ?
C006 N005 C00A C00G 115.6(2) . . . . ?
C007 C009 C00B C006 171.62(15) . . . . ?
C007 C00C C00H C00I 0.8(3) . . . . ?
C007 C00D C00K C00I -0.7(3) . . . . ?
C008 C009 C00B C006 -6.8(3) . . . . ?
C008 C00A C00E C00J 72.58(19) . . . . ?
C008 C00A C00G C00F -71.95(18) . . . . ?
C009 C007 C00C C00H 176.06(16) . . . . ?
C009 C007 C00D C00K -176.11(17) . . . . ?
C009 C008 C00A N005 7.5(3) . . . . ?
C009 C008 C00A C00E 127.14(19) . . . . ?
C009 C008 C00A C00G -112.3(2) . . . . ?
C00A N005 C006 O001 177.70(18) . . . . ?
C00A N005 C006 C00B -2.8(3) . . . . ?
C00A C008 C009 C007 179.82(16) . . . . ?
C00A C008 C009 C00B -1.8(3) . . . . ?
C00A C00E C00J O002 55.6(2) . . . . ?
C00C C007 C009 C008 -29.2(3) . . . . ?
C00C C007 C009 C00B 152.40(17) . . . . ?
C00C C007 C00D C00K 1.9(3) . . . . ?
C00C C00H C00I O004 178.48(16) . . . . ?
C00C C00H C00I C00K 0.5(3) . . . . ?
C00D C007 C009 C008 148.83(18) . . . . ?
C00D C007 C009 C00B -29.6(2) . . . . ?
C00D C007 C00C C00H -2.0(3) . . . . ?
C00E C00A C00G C00F 49.91(18) . . . . ?
C00F O002 C00J C00E -61.54(19) . . . . ?
C00G C00A C00E C00J -49.10(19) . . . . ?
C00H C00I C00K C00D -0.6(3) . . . . ?
C00J O002 C00F C00G 62.81(19) . . . . ?
C00L O004 C00I C00H 175.59(17) . . . . ?
C00L O004 C00I C00K -6.6(3) . . . . ?
